data_1559837
loop_
_publ_author_name
'Chen, Pengyun'
'Li, R.K.'

_publ_section_title
;
 Two high terbium content apatites: Tb5Si2BO13 and Tb4.66Si3O13
;
_journal_name_full 'Journal of Alloys and Compounds'
_journal_page_first 859
_journal_page_last 864
_journal_paper_doi 10.1016/j.jallcom.2014.10.159
_journal_volume 622
_journal_year 2015
_chemical_formula_sum 'B O13 Si2 Tb5'
_chemical_formula_weight 1069.59
_space_group_crystal_system hexagonal
_space_group_IT_number 176
_space_group_name_Hall '-P 6c'
_space_group_name_H-M_alt 'P 63/m'
_atom_sites_solution_hydrogens .
_audit_creation_method SHELXL-2013
_cell_angle_alpha 90
_cell_angle_beta 90
_cell_angle_gamma 120
_cell_formula_units_Z 2
_cell_length_a 9.2569(10)
_cell_length_b 9.2569(10)
_cell_length_c 6.8297(12)
_cell_measurement_temperature 298(2)
_cell_measurement_theta_max 27.4
_cell_measurement_theta_min 2.5
_cell_volume 506.83(12)
_computing_structure_refinement 'SHELXL-2013 (Sheldrick, 2013)'
_diffrn_ambient_temperature 298.15
_diffrn_measured_fraction_theta_full 1.000
_diffrn_measured_fraction_theta_max 1.000
_diffrn_radiation_type MoK\a
_diffrn_radiation_wavelength 0.71073
_diffrn_reflns_av_R_equivalents 0.1118
_diffrn_reflns_av_unetI/netI 0.0456
_diffrn_reflns_Laue_measured_fraction_full 1.000
_diffrn_reflns_Laue_measured_fraction_max 1.000
_diffrn_reflns_limit_h_max 12
_diffrn_reflns_limit_h_min -12
_diffrn_reflns_limit_k_max 12
_diffrn_reflns_limit_k_min -12
_diffrn_reflns_limit_l_max 8
_diffrn_reflns_limit_l_min -8
_diffrn_reflns_number 5221
_diffrn_reflns_point_group_measured_fraction_full 1.000
_diffrn_reflns_point_group_measured_fraction_max 1.000
_diffrn_reflns_theta_full 25.242
_diffrn_reflns_theta_max 27.430
_diffrn_reflns_theta_min 2.541
_diffrn_source 'Sealed Tube'
_exptl_absorpt_coefficient_mu 34.745
_exptl_absorpt_correction_T_max 0.598
_exptl_absorpt_correction_T_min 1.000
_exptl_absorpt_correction_type empirical
_exptl_crystal_colour Colorless
_exptl_crystal_density_diffrn 7.009
_exptl_crystal_description Prism
_exptl_crystal_F_000 924
_exptl_crystal_size_max 0.2
_exptl_crystal_size_mid 0.1
_exptl_crystal_size_min 0.04
_refine_diff_density_max 2.565
_refine_diff_density_min -2.002
_refine_diff_density_rms 0.388
_refine_ls_extinction_coef 0.0060(6)
_refine_ls_extinction_expression Fc^*^=kFc[1+0.001xFc^2^\l^3^/sin(2\q)]^-1/4^
_refine_ls_extinction_method SHELXL
_refine_ls_goodness_of_fit_ref 1.281
_refine_ls_hydrogen_treatment undef
_refine_ls_matrix_type full
_refine_ls_number_parameters 40
_refine_ls_number_reflns 418
_refine_ls_number_restraints 0
_refine_ls_restrained_S_all 1.281
_refine_ls_R_factor_all 0.0424
_refine_ls_R_factor_gt 0.0396
_refine_ls_shift/su_max 0.000
_refine_ls_shift/su_mean 0.000
_refine_ls_structure_factor_coef Fsqd
_refine_ls_weighting_details 'w=1/[\s^2^(Fo^2^)+(0.0199P)^2^+8.7006P] where P=(Fo^2^+2Fc^2^)/3'
_refine_ls_weighting_scheme calc
_refine_ls_wR_factor_gt 0.0809
_refine_ls_wR_factor_ref 0.0821
_reflns_Friedel_coverage 0.000
_reflns_Friedel_fraction_full .
_reflns_Friedel_fraction_max .
_reflns_number_gt 396
_reflns_number_total 418
_reflns_threshold_expression 'I > 2\s(I)'
_cod_data_source_file tsbon1.cif
_cod_data_source_block tsbon
_cod_original_cell_volume 506.83(14)
_cod_database_code 1559837
_shelx_space_group_comment
;
The symmetry employed for this shelxl refinement is uniquely defined
by the following loop, which should always be used as a source of
symmetry information in preference to the above space-group names.
They are only intended as comments.
;
_shelxl_version_number 2013-4

loop_
_space_group_symop_operation_xyz
'x, y, z'
'-y, x-y, z'
'-x+y, -x, z'
'-x, -y, z+1/2'
'y, -x+y, z+1/2'
'x-y, x, z+1/2'
'-x, -y, -z'
'y, -x+y, -z'
'x-y, x, -z'
'x, y, -z-1/2'
'-y, x-y, -z-1/2'
'-x+y, -x, -z-1/2'

loop_
_atom_site_label
_atom_site_type_symbol
_atom_site_fract_x
_atom_site_fract_y
_atom_site_fract_z
_atom_site_U_iso_or_equiv
_atom_site_adp_type
_atom_site_occupancy
_atom_site_site_symmetry_order
_atom_site_calc_flag
_atom_site_refinement_flags_posn
_atom_site_refinement_flags_adp
_atom_site_refinement_flags_occupancy
_atom_site_disorder_assembly
_atom_site_disorder_group
Tb1 Tb 0.75848(10) 0.76602(10) 0.2500 0.0127(4) Uani 1 2 d S T P . .
Tb2 Tb 0.3333 0.6667 -0.00072(17) 0.0195(4) Uani 1 3 d S T P . .
Si1 Si 0.6294(7) 1.0298(7) 0.2500 0.0062(11) Uani 0.6667 2 d S T P . .
B1 B 0.6294(7) 1.0298(7) 0.2500 0.0062(11) Uani 0.3333 2 d S T P . .
O1 O 0.5139(16) 0.8376(14) 0.2500 0.013(2) Uani 1 2 d S T P . .
O2 O 0.5297(15) 1.1282(14) 0.2500 0.016(3) Uani 1 2 d S T P . .
O3 O 1.0000 1.0000 0.2500 0.019(5) Uani 1 6 d S T P . .
O4 O 0.9099(10) 0.6550(12) 0.0626(12) 0.0153(19) Uani 1 1 d . . . . .

loop_
_atom_site_aniso_label
_atom_site_aniso_U_11
_atom_site_aniso_U_22
_atom_site_aniso_U_33
_atom_site_aniso_U_23
_atom_site_aniso_U_13
_atom_site_aniso_U_12
Tb1 0.0103(5) 0.0133(5) 0.0109(5) 0.000 0.000 0.0032(4)
Tb2 0.0254(5) 0.0254(5) 0.0078(5) 0.000 0.000 0.0127(3)
Si1 0.006(3) 0.006(3) 0.007(3) 0.000 0.000 0.004(2)
B1 0.006(3) 0.006(3) 0.007(3) 0.000 0.000 0.004(2)
O1 0.017(6) 0.009(6) 0.016(6) 0.000 0.000 0.008(5)
O2 0.016(6) 0.003(5) 0.024(7) 0.000 0.000 0.000(5)
O3 0.016(7) 0.016(7) 0.026(12) 0.000 0.000 0.008(3)
O4 0.014(4) 0.031(5) 0.004(4) 0.000(4) 0.001(3) 0.013(4)

loop_
_atom_type_symbol
_atom_type_description
_atom_type_scat_dispersion_real
_atom_type_scat_dispersion_imag
_atom_type_scat_source
B B 0.0013 0.0007 'International Tables Vol C Tables 4.2.6.8 and 6.1.1.4'
O O 0.0106 0.0060 'International Tables Vol C Tables 4.2.6.8 and 6.1.1.4'
Si Si 0.0817 0.0704 'International Tables Vol C Tables 4.2.6.8 and 6.1.1.4'
Tb Tb -0.1723 4.1537 'International Tables Vol C Tables 4.2.6.8 and 6.1.1.4'

loop_
_geom_angle_atom_site_label_1
_geom_angle_atom_site_label_2
_geom_angle_atom_site_label_3
_geom_angle
_geom_angle_site_symmetry_1
_geom_angle_site_symmetry_3
O3 Tb1 O4 104.9(2) . 8_565
O3 Tb1 O4 104.9(2) . 5_565
O4 Tb1 O4 135.3(5) 8_565 5_565
O3 Tb1 O2 151.1(3) . 3_565
O4 Tb1 O2 84.8(2) 8_565 3_565
O4 Tb1 O2 84.8(2) 5_565 3_565
O3 Tb1 O4 84.3(2) . .
O4 Tb1 O4 77.52(17) 8_565 .
O4 Tb1 O4 137.9(3) 5_565 .
O2 Tb1 O4 71.1(3) 3_565 .
O3 Tb1 O4 84.3(2) . 10_556
O4 Tb1 O4 137.9(3) 8_565 10_556
O4 Tb1 O4 77.52(17) 5_565 10_556
O2 Tb1 O4 71.1(3) 3_565 10_556
O4 Tb1 O4 62.4(4) . 10_556
O3 Tb1 O1 109.1(3) . .
O4 Tb1 O1 69.6(2) 8_565 .
O4 Tb1 O1 69.6(2) 5_565 .
O2 Tb1 O1 99.8(4) 3_565 .
O4 Tb1 O1 146.6(2) . .
O4 Tb1 O1 146.6(2) 10_556 .
O3 Tb1 B1 84.47(11) . 2_765
O4 Tb1 B1 107.7(2) 8_565 2_765
O4 Tb1 B1 107.7(2) 5_565 2_765
O2 Tb1 B1 66.7(3) 3_565 2_765
O4 Tb1 B1 31.2(2) . 2_765
O4 Tb1 B1 31.2(2) 10_556 2_765
O1 Tb1 B1 166.4(3) . 2_765
O3 Tb1 Si1 84.47(11) . 2_765
O4 Tb1 Si1 107.7(2) 8_565 2_765
O4 Tb1 Si1 107.7(2) 5_565 2_765
O2 Tb1 Si1 66.7(3) 3_565 2_765
O4 Tb1 Si1 31.2(2) . 2_765
O4 Tb1 Si1 31.2(2) 10_556 2_765
O1 Tb1 Si1 166.4(3) . 2_765
B1 Tb1 Si1 0.00(13) 2_765 2_765
O3 Tb1 Si1 80.38(10) . .
O4 Tb1 Si1 76.5(2) 8_565 .
O4 Tb1 Si1 76.5(2) 5_565 .
O2 Tb1 Si1 128.5(3) 3_565 .
O4 Tb1 Si1 145.2(2) . .
O4 Tb1 Si1 145.2(2) 10_556 .
O1 Tb1 Si1 28.7(3) . .
B1 Tb1 Si1 164.85(13) 2_765 .
Si1 Tb1 Si1 164.85(13) 2_765 .
O3 Tb1 Tb1 30.0 . 3_675
O4 Tb1 Tb1 94.7(2) 8_565 3_675
O4 Tb1 Tb1 94.7(2) 5_565 3_675
O2 Tb1 Tb1 178.9(3) 3_565 3_675
O4 Tb1 Tb1 109.8(2) . 3_675
O4 Tb1 Tb1 109.8(2) 10_556 3_675
O1 Tb1 Tb1 79.1(3) . 3_675
B1 Tb1 Tb1 114.47(11) 2_765 3_675
Si1 Tb1 Tb1 114.47(11) 2_765 3_675
Si1 Tb1 Tb1 50.38(10) . 3_675
O3 Tb1 Tb1 30.0 . 2_765
O4 Tb1 Tb1 111.3(2) 8_565 2_765
O4 Tb1 Tb1 111.3(2) 5_565 2_765
O2 Tb1 Tb1 121.1(3) 3_565 2_765
O4 Tb1 Tb1 59.3(2) . 2_765
O4 Tb1 Tb1 59.3(2) 10_556 2_765
O1 Tb1 Tb1 139.1(3) . 2_765
B1 Tb1 Tb1 54.47(11) 2_765 2_765
Si1 Tb1 Tb1 54.47(11) 2_765 2_765
Si1 Tb1 Tb1 110.38(10) . 2_765
Tb1 Tb1 Tb1 60.0 3_675 2_765
O1 Tb2 O1 73.3(3) 2_665 3_565
O1 Tb2 O1 73.3(3) 2_665 .
O1 Tb2 O1 73.3(3) 3_565 .
O1 Tb2 O2 93.9(3) 2_665 8_455
O1 Tb2 O2 125.9(4) 3_565 8_455
O1 Tb2 O2 153.6(4) . 8_455
O1 Tb2 O2 125.9(4) 2_665 7_675
O1 Tb2 O2 153.6(4) 3_565 7_675
O1 Tb2 O2 93.9(3) . 7_675
O2 Tb2 O2 74.8(3) 8_455 7_675
O1 Tb2 O2 153.6(4) 2_665 9_655
O1 Tb2 O2 93.9(3) 3_565 9_655
O1 Tb2 O2 125.9(4) . 9_655
O2 Tb2 O2 74.8(3) 8_455 9_655
O2 Tb2 O2 74.8(3) 7_675 9_655
O1 Tb2 O4 67.7(3) 2_665 9
O1 Tb2 O4 140.0(3) 3_565 9
O1 Tb2 O4 87.2(3) . 9
O2 Tb2 O4 66.6(3) 8_455 9
O2 Tb2 O4 59.1(3) 7_675 9
O2 Tb2 O4 125.4(3) 9_655 9
O1 Tb2 O4 87.2(3) 2_665 7_665
O1 Tb2 O4 67.7(3) 3_565 7_665
O1 Tb2 O4 140.0(3) . 7_665
O2 Tb2 O4 59.1(3) 8_455 7_665
O2 Tb2 O4 125.4(3) 7_675 7_665
O2 Tb2 O4 66.6(4) 9_655 7_665
O4 Tb2 O4 117.63(9) 9 7_665
O1 Tb2 O4 140.0(3) 2_665 8_565
O1 Tb2 O4 87.2(3) 3_565 8_565
O1 Tb2 O4 67.7(3) . 8_565
O2 Tb2 O4 125.4(3) 8_455 8_565
O2 Tb2 O4 66.6(4) 7_675 8_565
O2 Tb2 O4 59.1(3) 9_655 8_565
O4 Tb2 O4 117.63(9) 9 8_565
O4 Tb2 O4 117.63(9) 7_665 8_565
O1 Tb2 Si1 94.0(2) 2_665 8_455
O1 Tb2 Si1 97.7(3) 3_565 8_455
O1 Tb2 Si1 165.9(2) . 8_455
O2 Tb2 Si1 29.4(3) 8_455 8_455
O2 Tb2 Si1 98.5(2) 7_675 8_455
O2 Tb2 Si1 64.5(3) 9_655 8_455
O4 Tb2 Si1 93.5(2) 9 8_455
O4 Tb2 Si1 30.09(19) 7_665 8_455
O4 Tb2 Si1 123.6(2) 8_565 8_455
O1 Tb2 Si1 97.7(3) 2_665 7_675
O1 Tb2 Si1 165.9(2) 3_565 7_675
O1 Tb2 Si1 94.0(2) . 7_675
O2 Tb2 Si1 64.5(3) 8_455 7_675
O2 Tb2 Si1 29.4(3) 7_675 7_675
O2 Tb2 Si1 98.5(2) 9_655 7_675
O4 Tb2 Si1 30.09(19) 9 7_675
O4 Tb2 Si1 123.6(2) 7_665 7_675
O4 Tb2 Si1 93.5(2) 8_565 7_675
Si1 Tb2 Si1 93.59(8) 8_455 7_675
O1 Tb2 Si1 165.9(2) 2_665 9_655
O1 Tb2 Si1 94.0(2) 3_565 9_655
O1 Tb2 Si1 97.7(3) . 9_655
O2 Tb2 Si1 98.5(2) 8_455 9_655
O2 Tb2 Si1 64.5(3) 7_675 9_655
O2 Tb2 Si1 29.4(3) 9_655 9_655
O4 Tb2 Si1 123.6(2) 9 9_655
O4 Tb2 Si1 93.5(2) 7_665 9_655
O4 Tb2 Si1 30.09(19) 8_565 9_655
Si1 Tb2 Si1 93.59(8) 8_455 9_655
Si1 Tb2 Si1 93.59(8) 7_675 9_655
O1 Si1 O4 111.2(4) . 12_676
O1 Si1 O4 111.2(4) . 3_675
O4 Si1 O4 108.1(7) 12_676 3_675
O1 Si1 O2 113.1(7) . .
O4 Si1 O2 106.4(5) 12_676 .
O4 Si1 O2 106.4(5) 3_675 .
O1 Si1 Tb1 130.6(5) . 3_675
O4 Si1 Tb1 54.1(3) 12_676 3_675
O4 Si1 Tb1 54.1(3) 3_675 3_675
O2 Si1 Tb1 116.3(5) . 3_675
O1 Si1 Tb2 136.7(3) . 4_675
O4 Si1 Tb2 59.7(4) 12_676 4_675
O4 Si1 Tb2 111.7(4) 3_675 4_675
O2 Si1 Tb2 47.6(3) . 4_675
Tb1 Si1 Tb2 81.24(13) 3_675 4_675
O1 Si1 Tb2 136.7(3) . 7_675
O4 Si1 Tb2 111.7(4) 12_676 7_675
O4 Si1 Tb2 59.7(4) 3_675 7_675
O2 Si1 Tb2 47.6(3) . 7_675
Tb1 Si1 Tb2 81.24(13) 3_675 7_675
Tb2 Si1 Tb2 65.36(12) 4_675 7_675
O1 Si1 Tb1 55.5(5) . .
O4 Si1 Tb1 79.9(4) 12_676 .
O4 Si1 Tb1 79.9(4) 3_675 .
O2 Si1 Tb1 168.6(5) . .
Tb1 Si1 Tb1 75.15(13) 3_675 .
Tb2 Si1 Tb1 139.57(12) 4_675 .
Tb2 Si1 Tb1 139.57(12) 7_675 .
Si1 O1 Tb2 128.3(3) . 10_556
Si1 O1 Tb2 128.3(3) . .
Tb2 O1 Tb2 92.9(4) 10_556 .
Si1 O1 Tb1 95.8(6) . .
Tb2 O1 Tb1 103.8(3) 10_556 .
Tb2 O1 Tb1 103.8(3) . .
Si1 O2 Tb1 122.9(6) . 2_665
Si1 O2 Tb2 103.1(5) . 4_675
Tb1 O2 Tb2 115.7(4) 2_665 4_675
Si1 O2 Tb2 103.1(5) . 7_675
Tb1 O2 Tb2 115.7(4) 2_665 7_675
Tb2 O2 Tb2 90.9(4) 4_675 7_675
Tb1 O3 Tb1 120.0 3_675 2_765
Tb1 O3 Tb1 120.0 3_675 .
Tb1 O3 Tb1 120.0 2_765 .
B1 O4 Si1 0.0(4) 2_765 2_765
B1 O4 Tb1 141.8(5) 2_765 9_655
Si1 O4 Tb1 141.8(5) 2_765 9_655
B1 O4 Tb1 94.7(4) 2_765 .
Si1 O4 Tb1 94.7(4) 2_765 .
Tb1 O4 Tb1 116.5(4) 9_655 .
B1 O4 Tb2 90.2(4) 2_765 7_665
Si1 O4 Tb2 90.2(4) 2_765 7_665
Tb1 O4 Tb2 103.4(3) 9_655 7_665
Tb1 O4 Tb2 101.8(3) . 7_665

loop_
_geom_bond_atom_site_label_1
_geom_bond_atom_site_label_2
_geom_bond_distance
_geom_bond_site_symmetry_2
Tb1 O3 2.2017(8) .
Tb1 O4 2.308(8) 8_565
Tb1 O4 2.308(8) 5_565
Tb1 O2 2.373(13) 3_565
Tb1 O4 2.469(8) .
Tb1 O4 2.469(8) 10_556
Tb1 O1 2.658(12) .
Tb1 B1 3.039(6) 2_765
Tb1 Si1 3.039(6) 2_765
Tb1 Si1 3.211(6) .
Tb1 Tb1 3.8134(14) 3_675
Tb1 Tb1 3.8134(14) 2_765
Tb2 O1 2.363(9) 2_665
Tb2 O1 2.363(9) 3_565
Tb2 O1 2.363(9) .
Tb2 O2 2.389(8) 8_455
Tb2 O2 2.389(8) 7_675
Tb2 O2 2.389(8) 9_655
Tb2 O4 2.722(9) 9
Tb2 O4 2.722(9) 7_665
Tb2 O4 2.722(9) 8_565
Tb2 Si1 3.153(5) 8_455
Tb2 Si1 3.153(5) 7_675
Tb2 Si1 3.153(5) 9_655
Si1 O1 1.551(13) .
Si1 O4 1.581(9) 12_676
Si1 O4 1.581(9) 3_675
Si1 O2 1.588(13) .
Si1 Tb1 3.039(6) 3_675
Si1 Tb2 3.153(5) 4_675
Si1 Tb2 3.153(5) 7_675
O1 Tb2 2.363(9) 10_556
O2 Tb1 2.373(12) 2_665
O2 Tb2 2.389(8) 4_675
O2 Tb2 2.389(8) 7_675
O3 Tb1 2.2017(8) 3_675
O3 Tb1 2.2017(8) 2_765
O4 B1 1.581(9) 2_765
O4 Si1 1.581(9) 2_765
O4 Tb1 2.308(8) 9_655
O4 Tb2 2.722(9) 7_665
